data_9012369
loop_
_publ_author_name
'Weil, M.'

_publ_section_title
;
 Preparation and crystal structures of (Hg3)(PO4)Cl, (Hg3)(AsO4)Cl and
 (Hg3)(AsO4)Br - mercury compounds with the triangular Hg4+3 cluster
;
_journal_name_full 'Zeitschrift fur Naturforschung B'
_journal_page_first 753
_journal_page_last 758
_journal_volume 56
_journal_year 2001
_chemical_compound_source Synthetic
_chemical_formula_sum 'As Cl Hg3 O4'
_chemical_name_mineral Kuznetsovite
_space_group_IT_number 198
_symmetry_space_group_name_Hall 'P 2ac 2ab 3'
_symmetry_space_group_name_H-M 'P 21 3'
_cell_angle_alpha 90
_cell_angle_beta 90
_cell_angle_gamma 90
_cell_length_a 8.3983
_cell_length_b 8.3983
_cell_length_c 8.3983
_cell_formula_units_Z 4
_cell_volume 592.344
_database_code_amcsd 0015847
_exptl_crystal_density_diffrn 8.703
_cod_original_formula_sum 'Hg3 As O4 Cl'
_cod_database_code 9012369

loop_
_space_group_symop_operation_xyz
x,y,z
1/2-z,-x,1/2+y
-z,1/2+x,1/2-y
1/2+z,1/2-x,-y
z,x,y
1/2+y,1/2-z,-x
1/2-y,-z,1/2+x
-y,1/2+z,1/2-x
y,z,x
-x,1/2+y,1/2-z
1/2+x,1/2-y,-z
1/2-x,-y,1/2+z

loop_
_atom_site_aniso_label
_atom_site_aniso_U_11
_atom_site_aniso_U_22
_atom_site_aniso_U_33
_atom_site_aniso_U_12
_atom_site_aniso_U_13
_atom_site_aniso_U_23
Hg 0.02420 0.01740 0.06700 0.00440 -0.00570 0.01370
As 0.00890 0.00890 0.00890 0.00140 0.00140 0.00140
O1 0.01500 0.01500 0.01500 -0.00300 -0.00300 -0.00300
O2 0.02200 0.01200 0.01200 0.00100 0.00200 -0.00500
Cl 0.01900 0.01900 0.01900 0.00190 0.00190 0.00190

loop_
_atom_site_label
_atom_site_fract_x
_atom_site_fract_y
_atom_site_fract_z
_atom_site_U_iso_or_equiv
Hg 0.39762 0.64198 0.44560 0.03620
As 0.98440 0.98440 0.98440 0.00890
O1 0.87090 0.87090 0.87090 0.01500
O2 0.10910 0.10310 0.87690 0.01500
Cl 0.23890 0.23890 0.23890 0.01900

loop_
_cod_related_entry_id
_cod_related_entry_database
_cod_related_entry_code
1 AMCSD 0015847
